data_4023201
loop_
_publ_author_name
'Marino J. E. Resendiz'
'Jennifer Taing'
'Saeed I. Khan'
'Miguel A. Garc\'ia-Garibay'

_publ_section_title
;
 Unexpected Solid-State Photochemistry of an
 \a-Thiophenyl-\a'-Thiophenyl-S,S-dioxo-Substituted Ketone
;
_journal_name_full 'Journal of Organic Chemistry'
_journal_page_first 638
_journal_page_last 643
_journal_paper_doi 10.1021/jo702127g
_journal_volume 73
_journal_year 2008
_chemical_formula_moiety 'C15 H18 O5 S2'
_chemical_formula_sum 'C15 H18 O5 S2'
_chemical_formula_weight 342.41
_chemical_name_systematic
; 
 ? 
;
_space_group_IT_number 9
_symmetry_cell_setting monoclinic
_symmetry_space_group_name_Hall 'C -2yc'
_symmetry_space_group_name_H-M 'C 1 c 1'
_atom_sites_solution_hydrogens geom
_atom_sites_solution_primary direct
_atom_sites_solution_secondary difmap
_audit_creation_method SHELXL-97
_cell_angle_alpha 90.00
_cell_angle_beta 116.5060(10)
_cell_angle_gamma 90.00
_cell_formula_units_Z 4
_cell_length_a 8.7070(7)
_cell_length_b 26.568(2)
_cell_length_c 7.4528(6)
_cell_measurement_reflns_used 5553
_cell_measurement_temperature 298(2)
_cell_measurement_theta_max 27.11
_cell_measurement_theta_min 2.61
_cell_volume 1542.8(2)
_computing_cell_refinement 'Bruker SMART'
_computing_data_collection 'Bruker SMART'
_computing_data_reduction 'Bruker SAINT'
_computing_molecular_graphics 'Bruker SHELXTL'
_computing_publication_material 'Bruker SHELXTL'
_computing_structure_refinement 'SHELXL-97 (Sheldrick, 1997)'
_computing_structure_solution 'SHELXS-97 (Sheldrick, 1990)'
_diffrn_ambient_temperature 298(2)
_diffrn_measured_fraction_theta_full 0.998
_diffrn_measured_fraction_theta_max 0.998
_diffrn_measurement_device_type 'CCD area detector'
_diffrn_measurement_method 'phi and omega scans'
_diffrn_radiation_monochromator graphite
_diffrn_radiation_source 'fine-focus sealed tube'
_diffrn_radiation_type MoK\a
_diffrn_radiation_wavelength 0.71073
_diffrn_reflns_av_R_equivalents 0.0156
_diffrn_reflns_av_sigmaI/netI 0.0211
_diffrn_reflns_limit_h_max 11
_diffrn_reflns_limit_h_min -11
_diffrn_reflns_limit_k_max 34
_diffrn_reflns_limit_k_min -33
_diffrn_reflns_limit_l_max 9
_diffrn_reflns_limit_l_min -9
_diffrn_reflns_number 6572
_diffrn_reflns_theta_full 27.13
_diffrn_reflns_theta_max 27.13
_diffrn_reflns_theta_min 1.53
_exptl_absorpt_coefficient_mu 0.366
_exptl_absorpt_correction_T_max 0.9305
_exptl_absorpt_correction_T_min 0.8320
_exptl_absorpt_correction_type multi-scan
_exptl_absorpt_process_details 'Sadabs (Bruker)'
_exptl_crystal_colour colorless
_exptl_crystal_density_diffrn 1.474
_exptl_crystal_density_method 'not measured'
_exptl_crystal_description block
_exptl_crystal_F_000 720
_exptl_crystal_size_max 0.40
_exptl_crystal_size_mid 0.20
_exptl_crystal_size_min 0.20
_refine_diff_density_max 0.215
_refine_diff_density_min -0.143
_refine_diff_density_rms 0.036
_refine_ls_abs_structure_details 'Flack H D (1983), Acta Cryst. A39, 876-881'
_refine_ls_abs_structure_Flack 0.04(5)
_refine_ls_extinction_method none
_refine_ls_goodness_of_fit_ref 1.081
_refine_ls_hydrogen_treatment constr
_refine_ls_matrix_type full
_refine_ls_number_parameters 203
_refine_ls_number_reflns 3320
_refine_ls_number_restraints 2
_refine_ls_restrained_S_all 1.080
_refine_ls_R_factor_all 0.0249
_refine_ls_R_factor_gt 0.0244
_refine_ls_shift/su_max 0.001
_refine_ls_shift/su_mean 0.000
_refine_ls_structure_factor_coef Fsqd
_refine_ls_weighting_details 'calc w=1/[\s^2^(Fo^2^)+(0.0437P)^2^+0.2860P] where P=(Fo^2^+2Fc^2^)/3'
_refine_ls_weighting_scheme calc
_refine_ls_wR_factor_gt 0.0676
_refine_ls_wR_factor_ref 0.0679
_reflns_number_gt 3253
_reflns_number_total 3320
_reflns_threshold_expression >2sigma(I)
_cod_data_source_file jo702127g-File005.cif
_cod_data_source_block gg406sm
_cod_depositor_comments
;
The following automatic conversions were performed:
'_symmetry_cell_setting' value 'Monoclinic' changed to 'monoclinic'
according to '/home/saulius/struct/CIF-dictionaries/cif_core.dic'
dictionary named 'cif_core.dic' version 2.4.1 from 2010-06-29.

Automatic conversion script
Id: cif_fix_enum 1527 2010-12-29 10:47:43Z saulius 
;
_cod_original_sg_symbol_H-M 'C c'
_cod_database_code 4023201

loop_
_symmetry_equiv_pos_as_xyz
'x, y, z'
'x, -y, z+1/2'
'x+1/2, y+1/2, z'
'x+1/2, -y+1/2, z+1/2'

loop_
_atom_site_label
_atom_site_type_symbol
_atom_site_fract_x
_atom_site_fract_y
_atom_site_fract_z
_atom_site_U_iso_or_equiv
_atom_site_adp_type
_atom_site_occupancy
_atom_site_symmetry_multiplicity
_atom_site_calc_flag
_atom_site_refinement_flags
_atom_site_disorder_assembly
_atom_site_disorder_group
S1 S -0.12179(5) 0.815845(14) 0.64599(6) 0.03406(10) Uani 1 1 d . . .
S2 S -0.06529(5) 0.966986(14) 0.50069(6) 0.03482(10) Uani 1 1 d . . .
O1 O -0.1049(2) 0.82141(5) 0.8449(2) 0.0480(3) Uani 1 1 d . . .
O2 O -0.25696(19) 0.78388(5) 0.5097(3) 0.0518(3) Uani 1 1 d . . .
O3 O -0.21801(19) 0.96751(6) 0.3134(2) 0.0484(3) Uani 1 1 d . . .
O4 O 0.0068(2) 1.01446(5) 0.5897(2) 0.0492(3) Uani 1 1 d . . .
O5 O 0.5241(2) 0.88202(7) 0.5854(3) 0.0585(4) Uani 1 1 d . . .
C1 C 0.0739(2) 0.79890(6) 0.6499(3) 0.0350(3) Uani 1 1 d . . .
H1 H 0.1373 0.7708 0.7171 0.042 Uiso 1 1 calc R . .
C2 C 0.12193(19) 0.83041(5) 0.5469(2) 0.0284(3) Uani 1 1 d . . .
C3 C -0.00370(19) 0.87306(6) 0.4398(2) 0.0269(3) Uani 1 1 d . . .
H3 H -0.0608 0.8683 0.2941 0.032 Uiso 1 1 calc R . .
C4 C -0.13464(19) 0.87571(6) 0.5289(2) 0.0287(3) Uani 1 1 d . . .
H4 H -0.2508 0.8811 0.4217 0.034 Uiso 1 1 calc R . .
C5 C -0.0790(2) 0.92117(6) 0.6760(2) 0.0303(3) Uani 1 1 d . . .
H5 H -0.1556 0.9299 0.7356 0.036 Uiso 1 1 calc R . .
C6 C 0.1081(2) 0.91646(6) 0.8188(2) 0.0313(3) Uani 1 1 d . . .
H6 H 0.1507 0.9130 0.9569 0.038 Uiso 1 1 calc R . .
C7 C 0.2059(2) 0.91791(6) 0.7220(2) 0.0286(3) Uani 1 1 d . . .
C8 C 0.09558(19) 0.92382(6) 0.4999(2) 0.0283(3) Uani 1 1 d . . .
H8 H 0.1549 0.9341 0.4207 0.034 Uiso 1 1 calc R . .
C9 C 0.3940(2) 0.90707(7) 0.7935(3) 0.0367(4) Uani 1 1 d . . .
C10 C 0.4115(2) 0.87370(7) 0.6333(3) 0.0352(3) Uani 1 1 d . . .
C11 C 0.2913(2) 0.82767(6) 0.5343(3) 0.0335(3) Uani 1 1 d . . .
C12 C 0.2552(3) 0.82555(9) 0.3130(3) 0.0495(5) Uani 1 1 d . . .
H12A H 0.1843 0.7969 0.2500 0.074 Uiso 1 1 calc R . .
H12B H 0.3616 0.8227 0.3044 0.074 Uiso 1 1 calc R . .
H12C H 0.1970 0.8557 0.2463 0.074 Uiso 1 1 calc R . .
C13 C 0.3954(3) 0.78058(8) 0.6417(4) 0.0519(5) Uani 1 1 d . . .
H13A H 0.4146 0.7807 0.7790 0.078 Uiso 1 1 calc R . .
H13B H 0.5038 0.7809 0.6369 0.078 Uiso 1 1 calc R . .
H13C H 0.3327 0.7509 0.5762 0.078 Uiso 1 1 calc R . .
C14 C 0.4912(3) 0.95686(9) 0.8132(4) 0.0588(6) Uani 1 1 d . . .
H14A H 0.4437 0.9739 0.6862 0.088 Uiso 1 1 calc R . .
H14B H 0.6104 0.9499 0.8541 0.088 Uiso 1 1 calc R . .
H14C H 0.4801 0.9779 0.9116 0.088 Uiso 1 1 calc R . .
C15 C 0.4706(3) 0.87889(11) 0.9946(3) 0.0586(6) Uani 1 1 d . . .
H15A H 0.4626 0.8996 1.0956 0.088 Uiso 1 1 calc R . .
H15B H 0.5888 0.8712 1.0327 0.088 Uiso 1 1 calc R . .
H15C H 0.4081 0.8482 0.9812 0.088 Uiso 1 1 calc R . .

loop_
_atom_site_aniso_label
_atom_site_aniso_U_11
_atom_site_aniso_U_22
_atom_site_aniso_U_33
_atom_site_aniso_U_23
_atom_site_aniso_U_13
_atom_site_aniso_U_12
S1 0.03143(19) 0.03017(18) 0.0464(2) 0.00049(16) 0.02254(16) -0.00557(15)
S2 0.0386(2) 0.02821(18) 0.0432(2) 0.00723(15) 0.02325(17) 0.00672(16)
O1 0.0554(8) 0.0485(8) 0.0511(8) 0.0090(6) 0.0339(7) 0.0003(6)
O2 0.0406(7) 0.0430(7) 0.0776(10) -0.0147(7) 0.0317(7) -0.0153(6)
O3 0.0418(7) 0.0510(8) 0.0507(8) 0.0171(6) 0.0192(6) 0.0186(6)
O4 0.0667(9) 0.0284(6) 0.0665(9) 0.0019(6) 0.0422(7) -0.0002(6)
O5 0.0434(8) 0.0655(10) 0.0841(11) -0.0135(8) 0.0444(8) -0.0135(7)
C1 0.0311(8) 0.0288(7) 0.0490(9) 0.0048(6) 0.0213(7) 0.0019(6)
C2 0.0255(7) 0.0266(7) 0.0320(7) -0.0018(6) 0.0119(5) -0.0001(6)
C3 0.0234(7) 0.0316(7) 0.0252(6) -0.0003(5) 0.0104(5) -0.0010(5)
C4 0.0231(7) 0.0293(7) 0.0322(7) 0.0008(5) 0.0110(6) -0.0004(5)
C5 0.0337(8) 0.0278(7) 0.0358(8) 0.0020(6) 0.0214(7) 0.0001(5)
C6 0.0345(8) 0.0318(7) 0.0289(7) -0.0025(5) 0.0154(6) -0.0055(6)
C7 0.0274(7) 0.0285(7) 0.0291(7) -0.0019(5) 0.0119(6) -0.0040(6)
C8 0.0292(7) 0.0281(7) 0.0307(7) 0.0040(5) 0.0161(6) 0.0023(6)
C9 0.0259(8) 0.0476(10) 0.0354(8) -0.0035(7) 0.0124(6) -0.0076(7)
C10 0.0233(8) 0.0412(9) 0.0407(8) 0.0041(7) 0.0138(6) 0.0005(6)
C11 0.0303(8) 0.0317(7) 0.0435(9) 0.0023(6) 0.0210(7) 0.0041(6)
C12 0.0510(11) 0.0591(11) 0.0503(11) -0.0096(9) 0.0332(10) -0.0029(9)
C13 0.0409(10) 0.0438(10) 0.0804(14) 0.0159(10) 0.0355(10) 0.0158(8)
C14 0.0477(11) 0.0641(14) 0.0721(14) -0.0217(11) 0.0334(11) -0.0275(11)
C15 0.0361(11) 0.0950(17) 0.0338(9) 0.0079(10) 0.0059(8) 0.0064(10)

loop_
_atom_type_symbol
_atom_type_description
_atom_type_scat_dispersion_real
_atom_type_scat_dispersion_imag
_atom_type_scat_source
C C 0.0033 0.0016 'International Tables Vol C Tables 4.2.6.8 and 6.1.1.4'
H H 0.0000 0.0000 'International Tables Vol C Tables 4.2.6.8 and 6.1.1.4'
O O 0.0106 0.0060 'International Tables Vol C Tables 4.2.6.8 and 6.1.1.4'
S S 0.1246 0.1234 'International Tables Vol C Tables 4.2.6.8 and 6.1.1.4'

loop_
_geom_angle_atom_site_label_1
_geom_angle_atom_site_label_2
_geom_angle_atom_site_label_3
_geom_angle
_geom_angle_site_symmetry_1
_geom_angle_site_symmetry_3
_geom_angle_publ_flag
O1 S1 O2 117.77(10) . . ?
O1 S1 C1 111.11(9) . . ?
O2 S1 C1 110.09(9) . . ?
O1 S1 C4 111.57(8) . . ?
O2 S1 C4 109.04(9) . . ?
C1 S1 C4 94.89(7) . . ?
O4 S2 O3 117.78(9) . . ?
O4 S2 C8 112.27(8) . . ?
O3 S2 C8 112.62(8) . . ?
O4 S2 C5 114.20(8) . . ?
O3 S2 C5 111.97(8) . . ?
C8 S2 C5 83.00(7) . . ?
C2 C1 S1 112.62(12) . . ?
C2 C1 H1 123.7 . . ?
S1 C1 H1 123.7 . . ?
C1 C2 C11 124.84(15) . . ?
C1 C2 C3 115.72(14) . . ?
C11 C2 C3 119.40(13) . . ?
C2 C3 C8 108.42(12) . . ?
C2 C3 C4 107.48(12) . . ?
C8 C3 C4 104.87(12) . . ?
C2 C3 H3 111.9 . . ?
C8 C3 H3 111.9 . . ?
C4 C3 H3 111.9 . . ?
C5 C4 C3 106.18(12) . . ?
C5 C4 S1 114.43(11) . . ?
C3 C4 S1 105.60(11) . . ?
C5 C4 H4 110.1 . . ?
C3 C4 H4 110.1 . . ?
S1 C4 H4 110.1 . . ?
C6 C5 C4 109.44(13) . . ?
C6 C5 S2 99.55(10) . . ?
C4 C5 S2 96.45(10) . . ?
C6 C5 H5 116.2 . . ?
C4 C5 H5 116.2 . . ?
S2 C5 H5 116.2 . . ?
C7 C6 C5 111.43(14) . . ?
C7 C6 H6 124.3 . . ?
C5 C6 H6 124.3 . . ?
C6 C7 C8 110.35(14) . . ?
C6 C7 C9 130.98(15) . . ?
C8 C7 C9 117.92(13) . . ?
C7 C8 C3 103.06(12) . . ?
C7 C8 S2 100.19(10) . . ?
C3 C8 S2 102.62(10) . . ?
C7 C8 H8 116.2 . . ?
C3 C8 H8 116.2 . . ?
S2 C8 H8 116.2 . . ?
C7 C9 C15 111.60(15) . . ?
C7 C9 C14 109.48(17) . . ?
C15 C9 C14 110.16(18) . . ?
C7 C9 C10 107.58(13) . . ?
C15 C9 C10 108.92(17) . . ?
C14 C9 C10 109.02(15) . . ?
O5 C10 C9 119.81(16) . . ?
O5 C10 C11 117.73(16) . . ?
C9 C10 C11 122.43(13) . . ?
C2 C11 C12 109.15(14) . . ?
C2 C11 C13 111.61(15) . . ?
C12 C11 C13 108.60(17) . . ?
C2 C11 C10 113.36(13) . . ?
C12 C11 C10 107.98(14) . . ?
C13 C11 C10 105.96(15) . . ?
C11 C12 H12A 109.5 . . ?
C11 C12 H12B 109.5 . . ?
H12A C12 H12B 109.5 . . ?
C11 C12 H12C 109.5 . . ?
H12A C12 H12C 109.5 . . ?
H12B C12 H12C 109.5 . . ?
C11 C13 H13A 109.5 . . ?
C11 C13 H13B 109.5 . . ?
H13A C13 H13B 109.5 . . ?
C11 C13 H13C 109.5 . . ?
H13A C13 H13C 109.5 . . ?
H13B C13 H13C 109.5 . . ?
C9 C14 H14A 109.5 . . ?
C9 C14 H14B 109.5 . . ?
H14A C14 H14B 109.5 . . ?
C9 C14 H14C 109.5 . . ?
H14A C14 H14C 109.5 . . ?
H14B C14 H14C 109.5 . . ?
C9 C15 H15A 109.5 . . ?
C9 C15 H15B 109.5 . . ?
H15A C15 H15B 109.5 . . ?
C9 C15 H15C 109.5 . . ?
H15A C15 H15C 109.5 . . ?
H15B C15 H15C 109.5 . . ?

loop_
_geom_bond_atom_site_label_1
_geom_bond_atom_site_label_2
_geom_bond_distance
_geom_bond_site_symmetry_2
_geom_bond_publ_flag
S1 O1 1.4307(15) . ?
S1 O2 1.4391(15) . ?
S1 C1 1.7502(17) . ?
S1 C4 1.7934(16) . ?
S2 O4 1.4329(14) . ?
S2 O3 1.4354(15) . ?
S2 C8 1.8125(15) . ?
S2 C5 1.8282(16) . ?
O5 C10 1.204(2) . ?
C1 C2 1.324(2) . ?
C1 H1 0.9300 . ?
C2 C11 1.521(2) . ?
C2 C3 1.529(2) . ?
C3 C8 1.556(2) . ?
C3 C4 1.557(2) . ?
C3 H3 0.9800 . ?
C4 C5 1.556(2) . ?
C4 H4 0.9800 . ?
C5 C6 1.501(2) . ?
C5 H5 0.9800 . ?
C6 C7 1.340(2) . ?
C6 H6 0.9300 . ?
C7 C8 1.506(2) . ?
C7 C9 1.507(2) . ?
C8 H8 0.9800 . ?
C9 C15 1.536(3) . ?
C9 C14 1.542(3) . ?
C9 C10 1.548(2) . ?
C10 C11 1.564(2) . ?
C11 C12 1.536(3) . ?
C11 C13 1.543(2) . ?
C12 H12A 0.9600 . ?
C12 H12B 0.9600 . ?
C12 H12C 0.9600 . ?
C13 H13A 0.9600 . ?
C13 H13B 0.9600 . ?
C13 H13C 0.9600 . ?
C14 H14A 0.9600 . ?
C14 H14B 0.9600 . ?
C14 H14C 0.9600 . ?
C15 H15A 0.9600 . ?
C15 H15B 0.9600 . ?
C15 H15C 0.9600 . ?

loop_
_geom_torsion_atom_site_label_1
_geom_torsion_atom_site_label_2
_geom_torsion_atom_site_label_3
_geom_torsion_atom_site_label_4
_geom_torsion
_geom_torsion_site_symmetry_1
_geom_torsion_site_symmetry_2
_geom_torsion_site_symmetry_3
_geom_torsion_site_symmetry_4
_geom_torsion_publ_flag
O1 S1 C1 C2 -124.23(14) . . . . ?
O2 S1 C1 C2 103.48(15) . . . . ?
C4 S1 C1 C2 -8.85(15) . . . . ?
S1 C1 C2 C11 175.64(13) . . . . ?
S1 C1 C2 C3 -2.49(19) . . . . ?
C1 C2 C3 C8 127.71(15) . . . . ?
C11 C2 C3 C8 -50.53(17) . . . . ?
C1 C2 C3 C4 14.85(19) . . . . ?
C11 C2 C3 C4 -163.39(13) . . . . ?
C2 C3 C4 C5 102.51(14) . . . . ?
C8 C3 C4 C5 -12.72(15) . . . . ?
C2 C3 C4 S1 -19.37(14) . . . . ?
C8 C3 C4 S1 -134.60(10) . . . . ?
O1 S1 C4 C5 14.98(15) . . . . ?
O2 S1 C4 C5 146.77(12) . . . . ?
C1 S1 C4 C5 -100.02(13) . . . . ?
O1 S1 C4 C3 131.38(11) . . . . ?
O2 S1 C4 C3 -96.84(11) . . . . ?
C1 S1 C4 C3 16.38(11) . . . . ?
C3 C4 C5 C6 -51.50(16) . . . . ?
S1 C4 C5 C6 64.56(15) . . . . ?
C3 C4 C5 S2 51.03(12) . . . . ?
S1 C4 C5 S2 167.09(8) . . . . ?
O4 S2 C5 C6 -61.06(13) . . . . ?
O3 S2 C5 C6 161.87(11) . . . . ?
C8 S2 C5 C6 50.25(11) . . . . ?
O4 S2 C5 C4 -172.08(11) . . . . ?
O3 S2 C5 C4 50.85(12) . . . . ?
C8 S2 C5 C4 -60.77(10) . . . . ?
C4 C5 C6 C7 62.49(18) . . . . ?
S2 C5 C6 C7 -37.89(16) . . . . ?
C5 C6 C7 C8 -0.03(19) . . . . ?
C5 C6 C7 C9 -169.64(16) . . . . ?
C6 C7 C8 C3 -67.22(16) . . . . ?
C9 C7 C8 C3 103.91(15) . . . . ?
C6 C7 C8 S2 38.42(15) . . . . ?
C9 C7 C8 S2 -150.45(12) . . . . ?
C2 C3 C8 C7 -42.72(14) . . . . ?
C4 C3 C8 C7 71.86(13) . . . . ?
C2 C3 C8 S2 -146.49(10) . . . . ?
C4 C3 C8 S2 -31.91(12) . . . . ?
O4 S2 C8 C7 62.76(12) . . . . ?
O3 S2 C8 C7 -161.50(10) . . . . ?
C5 S2 C8 C7 -50.57(10) . . . . ?
O4 S2 C8 C3 168.75(10) . . . . ?
O3 S2 C8 C3 -55.51(11) . . . . ?
C5 S2 C8 C3 55.42(10) . . . . ?
C6 C7 C9 C15 15.2(3) . . . . ?
C8 C7 C9 C15 -153.78(17) . . . . ?
C6 C7 C9 C14 -107.0(2) . . . . ?
C8 C7 C9 C14 83.99(19) . . . . ?
C6 C7 C9 C10 134.61(18) . . . . ?
C8 C7 C9 C10 -34.35(19) . . . . ?
C7 C9 C10 O5 137.52(18) . . . . ?
C15 C9 C10 O5 -101.4(2) . . . . ?
C14 C9 C10 O5 18.9(3) . . . . ?
C7 C9 C10 C11 -44.7(2) . . . . ?
C15 C9 C10 C11 76.45(19) . . . . ?
C14 C9 C10 C11 -163.31(18) . . . . ?
C1 C2 C11 C12 125.12(19) . . . . ?
C3 C2 C11 C12 -56.81(19) . . . . ?
C1 C2 C11 C13 5.1(3) . . . . ?
C3 C2 C11 C13 -176.86(16) . . . . ?
C1 C2 C11 C10 -114.48(18) . . . . ?
C3 C2 C11 C10 63.58(18) . . . . ?
O5 C10 C11 C2 -160.35(17) . . . . ?
C9 C10 C11 C2 21.8(2) . . . . ?
O5 C10 C11 C12 -39.3(2) . . . . ?
C9 C10 C11 C12 142.86(16) . . . . ?
O5 C10 C11 C13 76.9(2) . . . . ?
C9 C10 C11 C13 -100.93(18) . . . . ?
